data_4301477
loop_
_publ_author_name
'Amal H. Ismail'
'Michael H. Dickman'
'Ulrich Kortz'

_publ_contact_author_address
; 
Jacobs University
School of Engineering and Science
P.O. Box 750 561
28725 Bremen
Germany
;
_publ_contact_author_email
;
u.kortz@jacobs-university.de
;
_publ_contact_author_fax
;
+49-421-200 3229
;
_publ_contact_author_name
;
Ulrich KORTZ
;
_publ_contact_author_phone
;
+49-421-200 3235
;
_publ_section_title
;
22-Isopolytungstate Fragment [H2W22O74]14-Coordinated to Lanthanide Ions
;
_journal_name_full 'Inorganic Chemistry'
_journal_page_first 1559
_journal_page_last 1565
_journal_paper_doi 10.1021/ic801946m
_journal_volume 48
_journal_year 2009
_chemical_formula_sum 'H108 Na4 O127 W22 Yb2'
_chemical_formula_weight 6623.60
_chemical_name_systematic
;
 ?
;
_space_group_IT_number 2
_symmetry_cell_setting triclinic
_symmetry_space_group_name_Hall '-P 1'
_symmetry_space_group_name_H-M 'P -1'
_atom_sites_solution_primary direct
_atom_sites_solution_secondary difmap
_audit_creation_method SHELXL-97
_cell_angle_alpha 98.284(4)
_cell_angle_beta 95.477(3)
_cell_angle_gamma 93.339(3)
_cell_formula_units_Z 1
_cell_length_a 12.5045(6)
_cell_length_b 12.6590(7)
_cell_length_c 18.3630(11)
_cell_measurement_reflns_used 9778
_cell_measurement_temperature 173(2)
_cell_measurement_theta_max 25.85
_cell_measurement_theta_min 2.98
_cell_volume 2855.6(3)
_computing_cell_refinement 'Bruker SMART'
_computing_data_collection 'Bruker SMART'
_computing_data_reduction 'Bruker SAINT'
_computing_molecular_graphics 'Bruker SHELXTL'
_computing_publication_material 'Bruker SHELXTL'
_computing_structure_refinement 'SHELXL-97 (Sheldrick, 1997)'
_computing_structure_solution 'SHELXS-97 (Sheldrick, 1990)'
_diffrn_ambient_temperature 173(2)
_diffrn_measured_fraction_theta_full 0.985
_diffrn_measured_fraction_theta_max 0.985
_diffrn_measurement_device_type 'CCD area detector'
_diffrn_measurement_method 'phi and omega scans'
_diffrn_radiation_monochromator graphite
_diffrn_radiation_source 'fine-focus sealed tube'
_diffrn_radiation_type MoK\a
_diffrn_radiation_wavelength 0.71073
_diffrn_reflns_av_R_equivalents 0.1038
_diffrn_reflns_av_sigmaI/netI 0.0476
_diffrn_reflns_limit_h_max 15
_diffrn_reflns_limit_h_min -17
_diffrn_reflns_limit_k_max 17
_diffrn_reflns_limit_k_min -17
_diffrn_reflns_limit_l_max 25
_diffrn_reflns_limit_l_min -25
_diffrn_reflns_number 287601
_diffrn_reflns_theta_full 29.19
_diffrn_reflns_theta_max 29.19
_diffrn_reflns_theta_min 2.82
_exptl_absorpt_coefficient_mu 23.815
_exptl_absorpt_correction_T_max 0.2083
_exptl_absorpt_correction_T_min 0.0767
_exptl_absorpt_correction_type multi-scan
_exptl_absorpt_process_details SADABS
_exptl_crystal_colour colourless
_exptl_crystal_density_diffrn 3.852
_exptl_crystal_density_method 'not measured'
_exptl_crystal_description block
_exptl_crystal_F_000 2936
_exptl_crystal_size_max 0.17
_exptl_crystal_size_mid 0.14
_exptl_crystal_size_min 0.10
_refine_diff_density_max 3.072
_refine_diff_density_min -2.049
_refine_diff_density_rms 0.401
_refine_ls_extinction_method none
_refine_ls_goodness_of_fit_ref 1.049
_refine_ls_matrix_type full
_refine_ls_number_parameters 393
_refine_ls_number_reflns 15233
_refine_ls_number_restraints 0
_refine_ls_restrained_S_all 1.049
_refine_ls_R_factor_all 0.0647
_refine_ls_R_factor_gt 0.0430
_refine_ls_shift/su_max 0.002
_refine_ls_shift/su_mean 0.000
_refine_ls_structure_factor_coef Fsqd
_refine_ls_weighting_details 'calc w=1/[\s^2^(Fo^2^)+(0.0660P)^2^+24.0000P] where P=(Fo^2^+2Fc^2^)/3'
_refine_ls_weighting_scheme calc
_refine_ls_wR_factor_gt 0.1124
_refine_ls_wR_factor_ref 0.1232
_reflns_number_gt 11430
_reflns_number_total 15233
_reflns_threshold_expression >2sigma(I)
_cod_data_source_file ic801946m_si_001_08.cif
_cod_data_source_block ybw
_cod_depositor_comments
;
The following automatic conversions were performed:
'_symmetry_cell_setting' value 'Triclinic' changed to 'triclinic'
according to '/home/saulius/struct/CIF-dictionaries/cif_core.dic'
dictionary named 'cif_core.dic' version 2.4.1 from 2010-06-29.

Automatic conversion script
Id: cif_fix_enum 1527 2010-12-29 10:47:43Z saulius 
;
_cod_database_code 4301477

loop_
_symmetry_equiv_pos_as_xyz
'x, y, z'
'-x, -y, -z'

loop_
_atom_site_label
_atom_site_type_symbol
_atom_site_fract_x
_atom_site_fract_y
_atom_site_fract_z
_atom_site_U_iso_or_equiv
_atom_site_adp_type
_atom_site_occupancy
_atom_site_symmetry_multiplicity
_atom_site_calc_flag
_atom_site_refinement_flags
_atom_site_disorder_assembly
_atom_site_disorder_group
W1 W 0.93821(3) 0.88444(3) 0.81582(2) 0.01811(9) Uani 1 1 d . . .
W2 W 0.87792(4) 0.92040(4) 0.64577(2) 0.02375(10) Uani 1 1 d . . .
W3 W 0.93412(4) 1.12469(4) 0.77715(2) 0.02147(10) Uani 1 1 d . . .
W4 W 1.11092(4) 1.05974(4) 0.66089(3) 0.02394(10) Uani 1 1 d . . .
W5 W 1.33850(3) 1.02728(4) 0.79241(3) 0.02162(10) Uani 1 1 d . . .
W6 W 1.31339(3) 0.78418(3) 0.84027(2) 0.01961(10) Uani 1 1 d . . .
W7 W 1.25765(4) 0.81793(4) 0.66464(2) 0.02241(10) Uani 1 1 d . . .
W8 W 0.98081(4) 0.66257(4) 0.65847(2) 0.02233(10) Uani 1 1 d . . .
W9 W 1.04849(3) 0.62632(3) 0.83227(2) 0.01928(10) Uani 1 1 d . . .
W10 W 1.12456(3) 0.86137(3) 0.98171(2) 0.01785(9) Uani 1 1 d . . .
W11 W 1.14004(3) 1.10262(3) 0.93094(2) 0.01833(9) Uani 1 1 d . . .
Yb1 Yb 0.76700(4) 0.67131(4) 0.90052(3) 0.02002(10) Uani 1 1 d . . .
O6YB O 0.7102(7) 0.4925(7) 0.8589(5) 0.0314(19) Uiso 1 1 d . . .
O2T O 0.7678(7) 0.8943(6) 0.5797(5) 0.0291(18) Uiso 1 1 d . . .
O3T O 0.8664(6) 1.2399(6) 0.7996(4) 0.0229(16) Uiso 1 1 d . . .
O2YB O 0.7040(7) 0.6659(7) 0.7762(5) 0.0313(19) Uiso 1 1 d . . .
O4T O 1.1593(7) 1.1330(7) 0.5970(5) 0.0313(19) Uiso 1 1 d . . .
O3YB O 0.6363(7) 0.7929(6) 0.8990(5) 0.0290(18) Uiso 1 1 d . . .
O7T O 1.3187(6) 0.7777(6) 0.5856(4) 0.0269(17) Uiso 1 1 d . . .
O4YB O 0.8641(6) 0.5724(6) 0.9820(4) 0.0262(17) Uiso 1 1 d . . .
O5YB O 0.6339(6) 0.6164(6) 0.9737(4) 0.0265(17) Uiso 1 1 d . . .
O5T O 1.4343(6) 1.1333(6) 0.8062(5) 0.0279(18) Uiso 1 1 d . . .
O11T O 1.1912(6) 1.2232(6) 0.9857(4) 0.0192(15) Uiso 1 1 d . . .
O10A O 0.9984(6) 0.8872(6) 1.0193(4) 0.0212(16) Uiso 1 1 d . . .
O10T O 1.1913(6) 0.8096(6) 1.0533(4) 0.0215(16) Uiso 1 1 d . . .
O6T O 1.4222(6) 0.7206(6) 0.8772(4) 0.0248(17) Uiso 1 1 d . . .
O9YB O 0.9081(6) 0.6089(6) 0.8405(4) 0.0258(17) Uiso 1 1 d . . .
O9T O 1.0956(6) 0.5146(6) 0.8668(4) 0.0264(17) Uiso 1 1 d . . .
O8A O 0.9924(7) 0.5771(7) 0.5767(5) 0.0304(18) Uiso 1 1 d . . .
O8T O 0.8476(7) 0.6272(7) 0.6741(5) 0.0320(19) Uiso 1 1 d . . .
O1YB O 0.8597(6) 0.8206(6) 0.8716(4) 0.0211(15) Uiso 1 1 d . . .
O23 O 0.8357(6) 1.0608(6) 0.6935(4) 0.0270(17) Uiso 1 1 d . . .
O24 O 0.9784(6) 0.9991(6) 0.5993(5) 0.0274(17) Uiso 1 1 d . . .
O34 O 1.0274(6) 1.1696(6) 0.7090(4) 0.0272(17) Uiso 1 1 d . . .
O311 O 1.0568(6) 1.1512(6) 0.8537(4) 0.0246(17) Uiso 1 1 d . . .
O47 O 1.1698(6) 0.9275(6) 0.6333(4) 0.0258(17) Uiso 1 1 d . . .
O45 O 1.2195(6) 1.0906(6) 0.7384(4) 0.0254(17) Uiso 1 1 d . . .
O57 O 1.3611(6) 0.9556(6) 0.7010(4) 0.0266(17) Uiso 1 1 d . . .
O67 O 1.3489(6) 0.7591(6) 0.7345(4) 0.0236(16) Uiso 1 1 d . . .
O511 O 1.2532(6) 1.0735(6) 0.8776(4) 0.0190(15) Uiso 1 1 d . . .
O56 O 1.4003(6) 0.9292(6) 0.8444(4) 0.0255(17) Uiso 1 1 d . . .
O101 O 1.1786(6) 1.0092(6) 1.0006(4) 0.0193(15) Uiso 1 1 d . . .
O610 O 1.2558(6) 0.8471(6) 0.9228(4) 0.0227(16) Uiso 1 1 d . . .
O910 O 1.0730(6) 0.7341(6) 0.9177(4) 0.0197(15) Uiso 1 1 d . . .
O69 O 1.2057(6) 0.6797(6) 0.8197(4) 0.0214(16) Uiso 1 1 d . . .
O28 O 0.9546(6) 0.7952(6) 0.6239(4) 0.0248(17) Uiso 1 1 d . . .
O12 O 0.8308(6) 0.8623(6) 0.7274(4) 0.0203(15) Uiso 1 1 d . . .
O123 O 1.0099(6) 0.9760(6) 0.7361(4) 0.0219(16) Uiso 1 1 d . . .
O13 O 0.8769(6) 1.0251(6) 0.8332(4) 0.0191(15) Uiso 1 1 d . . .
O78 O 1.1461(6) 0.7215(6) 0.6574(4) 0.0249(17) Uiso 1 1 d . . .
O567 O 1.2154(6) 0.8866(6) 0.7748(4) 0.0223(16) Uiso 1 1 d . . .
O111 O 1.0576(6) 0.9428(6) 0.8823(4) 0.0186(15) Uiso 1 1 d . . .
O89 O 1.0434(6) 0.5749(6) 0.7282(4) 0.0207(15) Uiso 1 1 d . . .
O189 O 1.0063(6) 0.7676(6) 0.7713(4) 0.0236(16) Uiso 1 1 d . . .
O1W O 0.9482(6) 0.3862(6) 0.9246(4) 0.0267(17) Uiso 1 1 d . . .
O2W O 1.4338(7) 0.9275(7) 1.0236(5) 0.0333(19) Uiso 1 1 d . . .
O3W O 0.5122(7) 0.7413(7) 1.0533(5) 0.035(2) Uiso 1 1 d . . .
O4W O 0.6912(7) 0.3742(7) 0.9720(5) 0.036(2) Uiso 1 1 d . . .
O5W O 1.4434(7) 0.5122(7) 0.8979(5) 0.037(2) Uiso 1 1 d . . .
O6W O 0.9673(9) 1.3641(9) 0.6688(6) 0.037(3) Uiso 0.80 1 d P . .
O7W O 1.0695(9) 0.8137(8) 0.4848(6) 0.050(3) Uiso 1 1 d . . .
O8W O 0.6591(8) 0.9908(8) 0.8546(6) 0.044(2) Uiso 1 1 d . . .
O9W O 1.2569(9) 1.3313(9) 0.8193(6) 0.052(3) Uiso 1 1 d . . .
O10W O 0.7806(12) 1.4280(11) 0.7200(8) 0.040(3) Uiso 0.65 1 d P . .
O11W O 0.8439(13) 0.6485(13) 0.4408(9) 0.048(4) Uiso 0.65 1 d P . .
O12W O 1.2206(13) 0.5996(13) 0.4850(9) 0.049(4) Uiso 0.65 1 d P . .
O13W O 0.6658(13) 1.3271(13) 0.6303(9) 0.046(4) Uiso 0.60 1 d P . .
O14W O 1.2311(12) 0.4635(12) 0.7015(8) 0.053(4) Uiso 0.75 1 d P . .
O15W O 0.5665(12) 0.8026(12) 0.7169(9) 0.039(4) Uiso 0.60 1 d P . .
O16W O 1.4726(14) 1.3594(14) 0.7726(10) 0.049(4) Uiso 0.60 1 d P . .
O17W O 1.342(2) 0.997(2) 0.5316(14) 0.047(6) Uiso 0.40 1 d P . .
O18W O 1.2567(17) 0.8125(17) 0.4108(12) 0.051(5) Uiso 0.50 1 d P . .
O19W O 1.3939(16) 0.9044(17) 0.5024(11) 0.047(5) Uiso 0.50 1 d P . .
O20W O 1.4192(19) 0.8215(19) 0.4912(13) 0.060(6) Uiso 0.50 1 d P . .
O21W O 0.6171(17) 1.0095(17) 0.7161(12) 0.033(5) Uiso 0.40 1 d P . .
O22W O 1.2877(17) 0.3982(17) 0.4584(12) 0.052(5) Uiso 0.50 1 d P . .
O23W O 0.766(2) 1.418(2) 0.6355(14) 0.035(6) Uiso 0.35 1 d P . .
O24W O 0.641(2) 1.230(2) 0.7495(17) 0.041(7) Uiso 0.35 1 d P . .
O25W O 0.641(3) 1.231(3) 0.794(2) 0.050(9) Uiso 0.30 1 d P . .
O26W O 0.572(3) 1.483(3) 0.6891(19) 0.058(8) Uiso 0.35 1 d P . .
O27W O 1.557(3) 0.909(3) 0.589(2) 0.052(9) Uiso 0.30 1 d P . .
Na1 Na 1.2645(4) 0.4668(4) 0.9290(3) 0.0333(11) Uiso 1 1 d . . .
Na2 Na 1.0306(4) 0.6211(4) 0.4577(3) 0.0400(12) Uiso 1 1 d . . .

loop_
_atom_site_aniso_label
_atom_site_aniso_U_11
_atom_site_aniso_U_22
_atom_site_aniso_U_33
_atom_site_aniso_U_23
_atom_site_aniso_U_13
_atom_site_aniso_U_12
W1 0.0168(2) 0.0220(2) 0.0148(2) 0.00099(16) 0.00109(15) 0.00099(16)
W2 0.0242(2) 0.0299(2) 0.0162(2) 0.00215(18) -0.00057(17) 0.00213(18)
W3 0.0223(2) 0.0238(2) 0.0183(2) 0.00283(17) 0.00181(17) 0.00299(17)
W4 0.0257(2) 0.0281(2) 0.0190(2) 0.00486(18) 0.00430(18) 0.00337(18)
W5 0.0192(2) 0.0238(2) 0.0217(2) 0.00211(18) 0.00423(17) -0.00048(17)
W6 0.0167(2) 0.0229(2) 0.0192(2) 0.00162(17) 0.00357(16) 0.00163(16)
W7 0.0224(2) 0.0262(2) 0.0184(2) 0.00050(18) 0.00538(17) 0.00132(17)
W8 0.0224(2) 0.0266(2) 0.0166(2) -0.00110(17) 0.00188(17) 0.00141(17)
W9 0.0181(2) 0.0212(2) 0.0177(2) -0.00006(16) 0.00244(16) 0.00102(16)
W10 0.0166(2) 0.0205(2) 0.0159(2) 0.00097(16) 0.00193(15) 0.00100(15)
W11 0.0170(2) 0.0203(2) 0.0171(2) 0.00139(16) 0.00190(16) -0.00002(15)
Yb1 0.0175(2) 0.0222(2) 0.0197(2) 0.00168(18) 0.00196(17) 0.00019(17)

loop_
_atom_type_symbol
_atom_type_description
_atom_type_scat_dispersion_real
_atom_type_scat_dispersion_imag
_atom_type_scat_source
O O 0.0106 0.0060 'International Tables Vol C Tables 4.2.6.8 and 6.1.1.4'
H H 0.0000 0.0000 'International Tables Vol C Tables 4.2.6.8 and 6.1.1.4'
Na Na 0.0362 0.0249 'International Tables Vol C Tables 4.2.6.8 and 6.1.1.4'
Yb Yb -0.3850 5.5486 'International Tables Vol C Tables 4.2.6.8 and 6.1.1.4'
W W -0.8490 6.8722 'International Tables Vol C Tables 4.2.6.8 and 6.1.1.4'

loop_
_geom_angle_atom_site_label_1
_geom_angle_atom_site_label_2
_geom_angle_atom_site_label_3
_geom_angle
_geom_angle_site_symmetry_1
_geom_angle_site_symmetry_3
_geom_angle_publ_flag
O1YB W1 O189 99.9(3) . . ?
O1YB W1 O111 102.4(3) . . ?
O189 W1 O111 95.9(3) . . ?
O1YB W1 O13 97.0(3) . . ?
O189 W1 O13 161.5(3) . . ?
O111 W1 O13 87.9(3) . . ?
O1YB W1 O12 96.1(3) . . ?
O189 W1 O12 87.8(3) . . ?
O111 W1 O12 160.2(3) . . ?
O13 W1 O12 82.8(3) . . ?
O1YB W1 O123 169.4(3) . . ?
O189 W1 O123 86.2(3) . . ?
O111 W1 O123 85.6(3) . . ?
O13 W1 O123 76.0(3) . . ?
O12 W1 O123 75.3(3) . . ?
O1YB W1 W3 129.6(2) . . ?
O189 W1 W3 129.7(2) . . ?
O111 W1 W3 83.5(2) . . ?
O13 W1 W3 32.6(2) . . ?
O12 W1 W3 79.3(2) . . ?
O123 W1 W3 43.54(19) . . ?
O2T W2 O12 103.5(4) . . ?
O2T W2 O24 103.3(4) . . ?
O12 W2 O24 153.1(3) . . ?
O2T W2 O28 101.4(4) . . ?
O12 W2 O28 88.0(3) . . ?
O24 W2 O28 89.7(3) . . ?
O2T W2 O23 96.5(4) . . ?
O12 W2 O23 87.1(3) . . ?
O24 W2 O23 86.9(3) . . ?
O28 W2 O23 162.1(3) . . ?
O2T W2 O123 171.9(3) . . ?
O12 W2 O123 76.7(3) . . ?
O24 W2 O123 76.4(3) . . ?
O28 W2 O123 86.7(3) . . ?
O23 W2 O123 75.4(3) . . ?
O3T W3 O13 104.7(3) . . ?
O3T W3 O34 101.5(3) . . ?
O13 W3 O34 153.8(3) . . ?
O3T W3 O23 97.0(4) . . ?
O13 W3 O23 89.2(3) . . ?
O34 W3 O23 88.0(3) . . ?
O3T W3 O311 100.2(3) . . ?
O13 W3 O311 86.8(3) . . ?
O34 W3 O311 88.2(3) . . ?
O23 W3 O311 162.8(3) . . ?
O3T W3 O123 173.5(3) . . ?
O13 W3 O123 77.5(3) . . ?
O34 W3 O123 76.5(3) . . ?
O23 W3 O123 76.9(3) . . ?
O311 W3 O123 85.9(3) . . ?
O3T W3 W1 139.1(2) . . ?
O13 W3 W1 34.3(2) . . ?
O34 W3 W1 119.5(2) . . ?
O23 W3 W1 84.5(2) . . ?
O311 W3 W1 82.7(2) . . ?
O123 W3 W1 43.34(19) . . ?
O4T W4 O45 101.3(4) . . ?
O4T W4 O47 100.5(4) . . ?
O45 W4 O47 88.7(3) . . ?
O4T W4 O34 97.2(4) . . ?
O45 W4 O34 90.2(3) . . ?
O47 W4 O34 162.1(3) . . ?
O4T W4 O24 96.2(4) . . ?
O45 W4 O24 162.4(3) . . ?
O47 W4 O24 87.2(3) . . ?
O34 W4 O24 88.5(3) . . ?
O4T W4 O123 166.9(3) . . ?
O45 W4 O123 88.9(3) . . ?
O47 W4 O123 87.8(3) . . ?
O34 W4 O123 74.3(3) . . ?
O24 W4 O123 73.9(3) . . ?
O5T W5 O56 103.6(4) . . ?
O5T W5 O57 103.1(4) . . ?
O56 W5 O57 94.6(4) . . ?
O5T W5 O45 99.9(3) . . ?
O56 W5 O45 155.8(3) . . ?
O57 W5 O45 85.6(3) . . ?
O5T W5 O511 98.8(3) . . ?
O56 W5 O511 89.7(3) . . ?
O57 W5 O511 155.9(3) . . ?
O45 W5 O511 80.9(3) . . ?
O5T W5 O567 179.0(3) . . ?
O56 W5 O567 75.5(3) . . ?
O57 W5 O567 76.6(3) . . ?
O45 W5 O567 81.1(3) . . ?
O511 W5 O567 81.6(3) . . ?
O6T W6 O69 103.9(3) . . ?
O6T W6 O610 103.3(3) . . ?
O69 W6 O610 92.6(3) . . ?
O6T W6 O67 96.2(3) . . ?
O69 W6 O67 90.9(3) . . ?
O610 W6 O67 158.7(3) . . ?
O6T W6 O56 94.6(3) . . ?
O69 W6 O56 161.2(3) . . ?
O610 W6 O56 86.1(3) . . ?
O67 W6 O56 83.9(3) . . ?
O6T W6 O567 162.0(3) . . ?
O69 W6 O567 89.4(3) . . ?
O610 W6 O567 87.8(3) . . ?
O67 W6 O567 71.2(3) . . ?
O56 W6 O567 71.8(3) . . ?
O7T W7 O78 102.8(4) . . ?
O7T W7 O67 99.5(4) . . ?
O78 W7 O67 97.4(3) . . ?
O7T W7 O47 101.4(4) . . ?
O78 W7 O47 93.6(3) . . ?
O67 W7 O47 153.5(3) . . ?
O7T W7 O57 95.8(3) . . ?
O78 W7 O57 161.1(3) . . ?
O67 W7 O57 82.9(3) . . ?
O47 W7 O57 79.0(3) . . ?
O7T W7 O567 167.3(3) . . ?
O78 W7 O567 88.9(3) . . ?
O67 W7 O567 73.8(3) . . ?
O47 W7 O567 82.3(3) . . ?
O57 W7 O567 72.9(3) . . ?
O8A W8 O8T 101.0(4) . . ?
O8A W8 O28 102.5(4) . . ?
O8T W8 O28 97.4(4) . . ?
O8A W8 O89 98.4(4) . . ?
O8T W8 O89 93.6(3) . . ?
O28 W8 O89 154.0(3) . . ?
O8A W8 O78 88.4(3) . . ?
O8T W8 O78 170.5(4) . . ?
O28 W8 O78 81.7(3) . . ?
O89 W8 O78 83.6(3) . . ?
O8A W8 O189 166.8(3) . . ?
O8T W8 O189 89.9(3) . . ?
O28 W8 O189 83.3(3) . . ?
O89 W8 O189 73.3(3) . . ?
O78 W8 O189 80.6(3) . . ?
O9T W9 O9YB 101.4(4) . . ?
O9T W9 O910 102.0(3) . . ?
O9YB W9 O910 93.0(3) . . ?
O9T W9 O89 99.1(3) . . ?
O9YB W9 O89 97.8(3) . . ?
O910 W9 O89 153.9(3) . . ?
O9T W9 O69 90.3(3) . . ?
O9YB W9 O69 167.8(3) . . ?
O910 W9 O69 81.4(3) . . ?
O89 W9 O69 83.2(3) . . ?
O9T W9 O189 170.1(3) . . ?
O9YB W9 O189 86.0(3) . . ?
O910 W9 O189 84.0(3) . . ?
O89 W9 O189 73.2(3) . . ?
O69 W9 O189 82.7(3) . . ?
O10T W10 O10A 100.3(3) . . ?
O10T W10 O910 100.7(3) . . ?
O10A W10 O910 96.3(3) . . ?
O10T W10 O101 102.3(3) . . ?
O10A W10 O101 94.1(3) . . ?
O910 W10 O101 152.5(3) . . ?
O10T W10 O610 90.8(3) . . ?
O10A W10 O610 168.9(3) . . ?
O910 W10 O610 82.8(3) . . ?
O101 W10 O610 82.1(3) . . ?
O10T W10 O111 171.9(3) . . ?
O10A W10 O111 86.3(3) . . ?
O910 W10 O111 83.1(3) . . ?
O101 W10 O111 72.3(3) . . ?
O610 W10 O111 82.6(3) . . ?
O11T W11 O511 100.1(3) . . ?
O11T W11 O311 101.8(3) . . ?
O511 W11 O311 94.7(3) . . ?
O11T W11 O101 97.6(3) . . ?
O511 W11 O101 94.2(3) . . ?
O311 W11 O101 156.8(3) . . ?
O11T W11 O10A 89.2(3) . 2_777 ?
O511 W11 O10A 170.6(3) . 2_777 ?
O311 W11 O10A 83.1(3) . 2_777 ?
O101 W11 O10A 84.7(3) . 2_777 ?
O11T W11 O111 167.8(3) . . ?
O511 W11 O111 90.0(3) . . ?
O311 W11 O111 83.9(3) . . ?
O101 W11 O111 74.7(3) . . ?
O10A W11 O111 80.7(3) 2_777 . ?
O9YB Yb1 O11T 117.0(3) . 2_777 ?
O9YB Yb1 O3YB 143.1(3) . . ?
O11T Yb1 O3YB 78.2(3) 2_777 . ?
O9YB Yb1 O1YB 74.1(3) . . ?
O11T Yb1 O1YB 77.0(3) 2_777 . ?
O3YB Yb1 O1YB 77.6(3) . . ?
O9YB Yb1 O6YB 77.2(3) . . ?
O11T Yb1 O6YB 135.9(3) 2_777 . ?
O3YB Yb1 O6YB 116.6(3) . . ?
O1YB Yb1 O6YB 144.4(3) . . ?
O9YB Yb1 O2YB 77.2(3) . . ?
O11T Yb1 O2YB 146.3(3) 2_777 . ?
O3YB Yb1 O2YB 74.3(3) . . ?
O1YB Yb1 O2YB 78.3(3) . . ?
O6YB Yb1 O2YB 75.2(3) . . ?
O9YB Yb1 O5YB 141.3(3) . . ?
O11T Yb1 O5YB 75.5(3) 2_777 . ?
O3YB Yb1 O5YB 73.0(3) . . ?
O1YB Yb1 O5YB 143.0(3) . . ?
O6YB Yb1 O5YB 70.8(3) . . ?
O2YB Yb1 O5YB 113.7(3) . . ?
O9YB Yb1 O4YB 73.8(3) . . ?
O11T Yb1 O4YB 70.8(3) 2_777 . ?
O3YB Yb1 O4YB 141.2(3) . . ?
O1YB Yb1 O4YB 116.0(3) . . ?
O6YB Yb1 O4YB 74.5(3) . . ?
O2YB Yb1 O4YB 141.8(3) . . ?
O5YB Yb1 O4YB 77.1(3) . . ?
O9YB Yb1 Na1 110.6(2) . 2_767 ?
O11T Yb1 Na1 63.67(19) 2_777 2_767 ?
O3YB Yb1 Na1 106.2(2) . 2_767 ?
O1YB Yb1 Na1 138.2(2) . 2_767 ?
O6YB Yb1 Na1 72.2(2) . 2_767 ?
O2YB Yb1 Na1 143.4(2) . 2_767 ?
O5YB Yb1 Na1 38.8(2) . 2_767 ?
O4YB Yb1 Na1 38.7(2) . 2_767 ?
Yb1 O4YB Na1 104.5(3) . 2_767 ?
Yb1 O5YB Na1 104.5(3) . 2_767 ?
W11 O11T Yb1 151.3(4) . 2_777 ?
W10 O10A W11 171.7(4) . 2_777 ?
W9 O9YB Yb1 146.0(4) . . ?
W9 O9T Na1 136.8(4) . . ?
W8 O8A Na2 129.0(4) . . ?
W8 O8A Na2 132.9(4) . 2_766 ?
Na2 O8A Na2 98.1(3) . 2_766 ?
W1 O1YB Yb1 152.4(4) . . ?
W3 O23 W2 113.3(4) . . ?
W2 O24 W4 116.4(4) . . ?
W3 O34 W4 116.1(4) . . ?
W11 O311 W3 148.4(4) . . ?
W4 O47 W7 146.6(5) . . ?
W4 O45 W5 142.9(4) . . ?
W5 O57 W7 114.4(4) . . ?
W7 O67 W6 116.4(4) . . ?
W11 O511 W5 161.2(4) . . ?
W5 O56 W6 116.9(4) . . ?
W11 O101 W10 120.0(4) . . ?
W6 O610 W10 147.9(4) . . ?
W10 O910 W9 161.5(4) . . ?
W6 O69 W9 148.6(4) . . ?
W2 O28 W8 141.0(4) . . ?
W2 O12 W1 113.9(4) . . ?
W1 O123 W3 93.1(3) . . ?
W1 O123 W2 93.7(3) . . ?
W3 O123 W2 94.3(3) . . ?
W1 O123 W4 170.2(4) . . ?
W3 O123 W4 93.1(3) . . ?
W2 O123 W4 93.3(3) . . ?
W3 O13 W1 113.0(4) . . ?
W7 O78 W8 157.3(4) . . ?
W7 O567 W6 97.1(3) . . ?
W7 O567 W5 96.0(3) . . ?
W6 O567 W5 95.8(3) . . ?
W1 O111 W11 139.7(4) . . ?
W1 O111 W10 123.2(3) . . ?
W11 O111 W10 93.1(3) . . ?
W9 O89 W8 118.4(4) . . ?
W1 O189 W8 134.1(4) . . ?
W1 O189 W9 122.1(4) . . ?
W8 O189 W9 93.1(3) . . ?
O20W O19W O17W 163(3) . . ?
O10W O23W O13W 91.3(15) . . ?
O5W Na1 O9W 83.9(4) . 1_545 ?
O5W Na1 O9T 125.7(4) . . ?
O9W Na1 O9T 83.0(4) 1_545 . ?
O5W Na1 O4YB 152.3(4) . 2_767 ?
O9W Na1 O4YB 114.2(4) 1_545 2_767 ?
O9T Na1 O4YB 79.0(3) . 2_767 ?
O5W Na1 O5YB 82.7(3) . 2_767 ?
O9W Na1 O5YB 103.3(4) 1_545 2_767 ?
O9T Na1 O5YB 151.6(3) . 2_767 ?
O4YB Na1 O5YB 73.1(3) 2_767 2_767 ?
O5W Na1 O4W 83.1(3) . 2_767 ?
O9W Na1 O4W 166.3(4) 1_545 2_767 ?
O9T Na1 O4W 101.3(3) . 2_767 ?
O4YB Na1 O4W 79.5(3) 2_767 2_767 ?
O5YB Na1 O4W 79.2(3) 2_767 2_767 ?
O5W Na1 Yb1 119.2(3) . 2_767 ?
O9W Na1 Yb1 109.3(3) 1_545 2_767 ?
O9T Na1 Yb1 114.9(2) . 2_767 ?
O4YB Na1 Yb1 36.82(19) 2_767 2_767 ?
O5YB Na1 Yb1 36.70(19) 2_767 2_767 ?
O4W Na1 Yb1 81.0(2) 2_767 2_767 ?
O6W Na2 O11W 86.4(5) 2_776 . ?
O6W Na2 O8A 166.6(4) 2_776 . ?
O11W Na2 O8A 84.8(5) . . ?
O6W Na2 O12W 97.6(5) 2_776 . ?
O11W Na2 O12W 175.4(6) . . ?
O8A Na2 O12W 91.6(5) . . ?
O6W Na2 O7W 87.9(4) 2_776 . ?
O11W Na2 O7W 89.2(5) . . ?
O8A Na2 O7W 102.1(4) . . ?
O12W Na2 O7W 88.8(5) . . ?
O6W Na2 O8A 88.9(4) 2_776 2_766 ?
O11W Na2 O8A 95.5(5) . 2_766 ?
O8A Na2 O8A 81.9(3) . 2_766 ?
O12W Na2 O8A 86.8(5) . 2_766 ?
O7W Na2 O8A 174.2(4) . 2_766 ?
O6W Na2 Na2 128.4(4) 2_776 2_766 ?
O11W Na2 Na2 90.3(4) . 2_766 ?
O8A Na2 Na2 41.7(2) . 2_766 ?
O12W Na2 Na2 88.9(4) . 2_766 ?
O7W Na2 Na2 143.6(4) . 2_766 ?
O8A Na2 Na2 40.2(2) 2_766 2_766 ?

loop_
_geom_bond_atom_site_label_1
_geom_bond_atom_site_label_2
_geom_bond_distance
_geom_bond_site_symmetry_2
_geom_bond_publ_flag
W1 O1YB 1.733(7) . ?
W1 O189 1.873(8) . ?
W1 O111 1.879(7) . ?
W1 O13 1.975(7) . ?
W1 O12 1.982(7) . ?
W1 O123 2.216(7) . ?
W1 W3 3.2233(6) . ?
W2 O2T 1.729(8) . ?
W2 O12 1.890(7) . ?
W2 O24 1.899(8) . ?
W2 O28 1.913(8) . ?
W2 O23 1.989(8) . ?
W2 O123 2.230(8) . ?
W3 O3T 1.746(7) . ?
W3 O13 1.889(7) . ?
W3 O34 1.912(8) . ?
W3 O23 1.921(8) . ?
W3 O311 1.959(8) . ?
W3 O123 2.224(7) . ?
W4 O4T 1.729(8) . ?
W4 O45 1.852(8) . ?
W4 O47 1.890(8) . ?
W4 O34 1.949(8) . ?
W4 O24 1.964(8) . ?
W4 O123 2.286(7) . ?
W5 O5T 1.720(8) . ?
W5 O56 1.833(8) . ?
W5 O57 1.845(8) . ?
W5 O45 1.982(8) . ?
W5 O511 2.014(7) . ?
W5 O567 2.251(8) . ?
W6 O6T 1.752(8) . ?
W6 O69 1.805(7) . ?
W6 O610 1.838(8) . ?
W6 O67 2.018(8) . ?
W6 O56 2.066(8) . ?
W6 O567 2.231(7) . ?
W7 O7T 1.729(8) . ?
W7 O78 1.781(8) . ?
W7 O67 1.897(8) . ?
W7 O47 1.936(8) . ?
W7 O57 2.096(8) . ?
W7 O567 2.209(8) . ?
W8 O8A 1.742(8) . ?
W8 O8T 1.760(9) . ?
W8 O28 1.913(8) . ?
W8 O89 1.950(7) . ?
W8 O78 2.159(8) . ?
W8 O189 2.280(8) . ?
W9 O9T 1.741(8) . ?
W9 O9YB 1.780(8) . ?
W9 O910 1.913(7) . ?
W9 O89 1.923(7) . ?
W9 O69 2.086(7) . ?
W9 O189 2.303(8) . ?
W10 O10T 1.719(7) . ?
W10 O10A 1.810(7) . ?
W10 O910 1.892(7) . ?
W10 O101 1.923(7) . ?
W10 O610 2.053(8) . ?
W10 O111 2.334(7) . ?
W11 O11T 1.753(7) . ?
W11 O511 1.822(7) . ?
W11 O311 1.875(8) . ?
W11 O101 1.910(7) . ?
W11 O10A 2.035(7) 2_777 ?
W11 O111 2.239(7) . ?
Yb1 O9YB 2.288(8) . ?
Yb1 O11T 2.308(7) 2_777 ?
Yb1 O3YB 2.311(8) . ?
Yb1 O1YB 2.312(7) . ?
Yb1 O6YB 2.329(8) . ?
Yb1 O2YB 2.333(9) . ?
Yb1 O5YB 2.370(8) . ?
Yb1 O4YB 2.377(8) . ?
Yb1 Na1 3.840(5) 2_767 ?
O4YB Na1 2.480(9) 2_767 ?
O5YB Na1 2.487(9) 2_767 ?
O11T Yb1 2.308(7) 2_777 ?
O10A W11 2.035(7) 2_777 ?
O9T Na1 2.454(9) . ?
O8A Na2 2.417(10) . ?
O8A Na2 2.491(10) 2_766 ?
O4W Na1 2.508(11) 2_767 ?
O5W Na1 2.418(10) . ?
O6W Na2 2.360(13) 2_776 ?
O7W Na2 2.427(12) . ?
O9W Na1 2.440(12) 1_565 ?
O10W O23W 1.53(3) . ?
O11W Na2 2.378(17) . ?
O12W Na2 2.421(17) . ?
O13W O23W 1.63(3) . ?
O17W O19W 1.44(3) . ?
O19W O20W 1.11(3) . ?
O24W O25W 0.82(4) . ?
Na1 O9W 2.440(12) 1_545 ?
Na1 O4YB 2.480(9) 2_767 ?
Na1 O5YB 2.487(9) 2_767 ?
Na1 O4W 2.508(11) 2_767 ?
Na1 Yb1 3.840(5) 2_767 ?
Na2 O6W 2.360(13) 2_776 ?
Na2 O8A 2.490(10) 2_766 ?
Na2 Na2 3.706(11) 2_766 ?
